data_7046221
loop_
_publ_author_name
'Berezin, Alexey S.'
'Samsonenko, Denis G.'
'Brel, Valery K.'
'Artem'ev, Alexander V.'

_publ_section_title
;
 &quot;Two-in-one&quot; organic-inorganic hybrid Mn<sup>II</sup> complexes
 exhibiting dual-emissive phosphorescence.
;
_journal_issue 21
_journal_name_full 'Dalton transactions (Cambridge, England : 2003)'
_journal_page_first 7306
_journal_page_last 7315
_journal_paper_doi 10.1039/c8dt01041b
_journal_volume 47
_journal_year 2018
_chemical_absolute_configuration unk
_chemical_formula_sum 'C82 H78 Br4 Mn2 N2 O6 P6'
_chemical_formula_weight 1802.80
_space_group_crystal_system monoclinic
_space_group_IT_number 4
_space_group_name_Hall 'P 2yb'
_space_group_name_H-M_alt 'P 1 21 1'
_symmetry_space_group_name_Hall 'P 2yb'
_symmetry_space_group_name_H-M 'P 1 21 1'
_atom_sites_solution_hydrogens geom
_atom_sites_solution_primary dual
_atom_sites_solution_secondary difmap
_audit_creation_method SHELXL-2017/1
_audit_update_record
;
2017-09-25 deposited with the CCDC.
2018-05-02 downloaded from the CCDC.
;
_cell_angle_alpha 90
_cell_angle_beta 111.152(4)
_cell_angle_gamma 90
_cell_formula_units_Z 2
_cell_length_a 11.8009(5)
_cell_length_b 26.2459(8)
_cell_length_c 13.8906(4)
_cell_measurement_reflns_used 7425
_cell_measurement_temperature 130(2)
_cell_measurement_theta_max 28.32
_cell_measurement_theta_min 3.78
_cell_volume 4012.4(3)
_computing_cell_refinement 'CrysAlisPro 1.171.38.41 (Rigaku OD, 2015)'
_computing_data_collection 'CrysAlisPro 1.171.38.41 (Rigaku OD, 2015)'
_computing_data_reduction 'CrysAlisPro 1.171.38.41 (Rigaku OD, 2015)'
_computing_molecular_graphics 'ShelXle (H\"ubschle, 2011)'
_computing_publication_material 'CIFTAB-2017 (Sheldrick, 2015)'
_computing_structure_refinement 'SHELXL-2017 (Sheldrick, 2015)'
_computing_structure_solution 'SHELXT-2014 (Sheldrick, 2015)'
_diffrn_ambient_temperature 130(2)
_diffrn_detector 'CCD plate'
_diffrn_detector_area_resol_mean 10.6168
_diffrn_detector_type AtlasS2
_diffrn_measured_fraction_theta_full 0.996
_diffrn_measured_fraction_theta_max 0.993
_diffrn_measurement_device 'four-circle diffractometer'
_diffrn_measurement_device_type 'New Xcalibur, AtlasS2'
_diffrn_measurement_method '\w scans'
_diffrn_radiation_monochromator graphite
_diffrn_radiation_probe x-ray
_diffrn_radiation_source 'fine-focus sealed tube'
_diffrn_radiation_type MoK\a
_diffrn_radiation_wavelength 0.71073
_diffrn_reflns_av_R_equivalents 0.0212
_diffrn_reflns_av_unetI/netI 0.0368
_diffrn_reflns_Laue_measured_fraction_full 0.996
_diffrn_reflns_Laue_measured_fraction_max 0.993
_diffrn_reflns_limit_h_max 12
_diffrn_reflns_limit_h_min -14
_diffrn_reflns_limit_k_max 18
_diffrn_reflns_limit_k_min -32
_diffrn_reflns_limit_l_max 17
_diffrn_reflns_limit_l_min -16
_diffrn_reflns_number 19220
_diffrn_reflns_point_group_measured_fraction_full 0.726
_diffrn_reflns_point_group_measured_fraction_max 0.716
_diffrn_reflns_theta_full 25.500
_diffrn_reflns_theta_max 26.022
_diffrn_reflns_theta_min 3.395
_diffrn_source 'sealed X-ray tube'
_exptl_absorpt_coefficient_mu 2.479
_exptl_absorpt_correction_T_max 1.00000
_exptl_absorpt_correction_T_min 0.84240
_exptl_absorpt_correction_type multi-scan
_exptl_absorpt_process_details
;
CrysAlisPro 1.171.38.41 (Rigaku Oxford Diffraction, 2015)
Empirical absorption correction using spherical harmonics,
implemented in SCALE3 ABSPACK scaling algorithm.
;
_exptl_crystal_colour colorless
_exptl_crystal_density_diffrn 1.492
_exptl_crystal_description block
_exptl_crystal_F_000 1824
_exptl_crystal_size_max 0.48
_exptl_crystal_size_mid 0.21
_exptl_crystal_size_min 0.13
_refine_diff_density_max 0.913
_refine_diff_density_min -0.565
_refine_diff_density_rms 0.068
_refine_ls_abs_structure_details
;
 Flack x determined using 2862 quotients [(I+)-(I-)]/[(I+)+(I-)]
 (Parsons, Flack and Wagner, Acta Cryst. B69 (2013) 249-259).
;
_refine_ls_abs_structure_Flack -0.007(3)
_refine_ls_extinction_method none
_refine_ls_goodness_of_fit_ref 1.034
_refine_ls_hydrogen_treatment constr
_refine_ls_matrix_type full
_refine_ls_number_parameters 921
_refine_ls_number_reflns 11315
_refine_ls_number_restraints 73
_refine_ls_restrained_S_all 1.045
_refine_ls_R_factor_all 0.0382
_refine_ls_R_factor_gt 0.0323
_refine_ls_shift/su_max 0.001
_refine_ls_shift/su_mean 0.000
_refine_ls_structure_factor_coef Fsqd
_refine_ls_weighting_details 'w=1/[\s^2^(Fo^2^)+(0.0266P)^2^+3.2373P] where P=(Fo^2^+2Fc^2^)/3'
_refine_ls_weighting_scheme calc
_refine_ls_wR_factor_gt 0.0667
_refine_ls_wR_factor_ref 0.0694
_reflns_Friedel_coverage 0.409
_reflns_Friedel_fraction_full 0.442
_reflns_Friedel_fraction_max 0.426
_reflns_number_gt 10383
_reflns_number_total 11315
_reflns_threshold_expression >2\s(I)
_cod_data_source_file c8dt01041b2.cif
_cod_data_source_block an-9
_cod_depositor_comments 'Adding full bibliography for 7046219--7046222.cif.'
_cod_database_code 7046221
_shelx_shelxl_version_number 2017/1
_shelx_space_group_comment
;
The symmetry employed for this shelxl refinement is uniquely defined
by the following loop, which should always be used as a source of
symmetry information in preference to the above space-group names.
They are only intended as comments.
;
_shelx_estimated_absorpt_t_min 0.382
_shelx_estimated_absorpt_t_max 0.739

loop_
_space_group_symop_operation_xyz
'x, y, z'
'-x, y+1/2, -z'

loop_
_atom_site_label
_atom_site_type_symbol
_atom_site_fract_x
_atom_site_fract_y
_atom_site_fract_z
_atom_site_U_iso_or_equiv
_atom_site_adp_type
_atom_site_occupancy
_atom_site_site_symmetry_order
_atom_site_calc_flag
_atom_site_refinement_flags_posn
_atom_site_refinement_flags_adp
Mn1 Mn 0.35422(6) 0.56327(3) 0.39235(5) 0.01831(16) Uani 1 1 d . .
O11 O 0.2172(3) 0.57124(14) 0.2350(2) 0.0255(8) Uani 1 1 d . .
O12 O 0.4147(3) 0.63679(14) 0.3666(2) 0.0239(8) Uani 1 1 d . .
P11 P 0.20509(11) 0.58890(5) 0.12929(9) 0.0193(3) Uani 1 1 d . .
P12 P 0.44200(11) 0.67849(5) 0.30612(8) 0.0175(3) Uani 1 1 d . .
C101 C 0.1935(4) 0.5365(2) 0.0429(4) 0.0235(11) Uani 1 1 d . .
C102 C 0.1299(5) 0.4940(2) 0.0549(4) 0.0284(12) Uani 1 1 d . .
H102 H 0.098761 0.493019 0.109167 0.034 Uiso 1 1 calc R U
C103 C 0.1113(5) 0.4528(2) -0.0119(4) 0.0381(14) Uani 1 1 d . .
H103 H 0.067471 0.423807 -0.003371 0.046 Uiso 1 1 calc R U
C104 C 0.1564(5) 0.4540(2) -0.0901(5) 0.0433(16) Uani 1 1 d . .
H104 H 0.143158 0.425955 -0.136152 0.052 Uiso 1 1 calc R U
C105 C 0.2205(6) 0.4955(3) -0.1019(5) 0.0508(18) Uani 1 1 d . .
H105 H 0.251292 0.496001 -0.156362 0.061 Uiso 1 1 calc R U
C106 C 0.2410(6) 0.5368(2) -0.0355(4) 0.0396(15) Uani 1 1 d . .
H106 H 0.286995 0.565130 -0.043483 0.047 Uiso 1 1 calc R U
C107 C 0.0658(4) 0.6241(2) 0.0728(3) 0.0212(11) Uani 1 1 d . .
C108 C -0.0270(5) 0.6171(2) 0.1100(4) 0.0326(13) Uani 1 1 d . .
H108 H -0.014838 0.595557 0.167894 0.039 Uiso 1 1 calc R U
C109 C -0.1371(5) 0.6412(3) 0.0638(4) 0.0389(15) Uani 1 1 d . .
H109 H -0.201253 0.635117 0.088471 0.047 Uiso 1 1 calc R U
C110 C -0.1550(5) 0.6739(3) -0.0178(4) 0.0426(16) Uani 1 1 d . .
H110 H -0.231041 0.690463 -0.049127 0.051 Uiso 1 1 calc R U
C111 C -0.0624(5) 0.6823(3) -0.0535(4) 0.0444(16) Uani 1 1 d . .
H111 H -0.073748 0.705458 -0.108836 0.053 Uiso 1 1 calc R U
C112 C 0.0465(5) 0.6575(2) -0.0095(4) 0.0341(14) Uani 1 1 d . .
H112 H 0.109670 0.663260 -0.035502 0.041 Uiso 1 1 calc R U
C113 C 0.3260(4) 0.6288(2) 0.1214(3) 0.0206(11) Uani 1 1 d . .
H11A H 0.403969 0.610445 0.153136 0.025 Uiso 1 1 calc R U
H11B H 0.313233 0.634329 0.047748 0.025 Uiso 1 1 calc R U
C114 C 0.3367(4) 0.6808(2) 0.1741(3) 0.0207(11) Uani 1 1 d . .
H11C H 0.255769 0.691538 0.172918 0.025 Uiso 1 1 calc R U
H11D H 0.364816 0.706464 0.135356 0.025 Uiso 1 1 calc R U
C115 C 0.5920(4) 0.6701(2) 0.3026(3) 0.0219(11) Uani 1 1 d . .
C116 C 0.6423(5) 0.7037(2) 0.2523(4) 0.0316(13) Uani 1 1 d . .
H116 H 0.596104 0.731926 0.215743 0.038 Uiso 1 1 calc R U
C117 C 0.7583(5) 0.6965(3) 0.2550(5) 0.0423(16) Uani 1 1 d . .
H117 H 0.792481 0.719794 0.220758 0.051 Uiso 1 1 calc R U
C118 C 0.8254(5) 0.6558(3) 0.3069(5) 0.0493(19) Uani 1 1 d . .
H118 H 0.906124 0.651253 0.308913 0.059 Uiso 1 1 calc R U
C119 C 0.7766(6) 0.6213(3) 0.3563(5) 0.0490(18) Uani 1 1 d . .
H119 H 0.823445 0.593024 0.392047 0.059 Uiso 1 1 calc R U
C120 C 0.6587(5) 0.6281(2) 0.3535(4) 0.0337(13) Uani 1 1 d . .
H120 H 0.623832 0.604128 0.386008 0.040 Uiso 1 1 calc R U
C121 C 0.4332(4) 0.73882(19) 0.3633(3) 0.0179(10) Uani 1 1 d . .
C122 C 0.3737(5) 0.7807(2) 0.3087(4) 0.0280(12) Uani 1 1 d . .
H122 H 0.344606 0.780655 0.235440 0.034 Uiso 1 1 calc R U
C123 C 0.3563(5) 0.8232(2) 0.3623(4) 0.0341(14) Uani 1 1 d . .
H123 H 0.315198 0.852264 0.325261 0.041 Uiso 1 1 calc R U
C124 C 0.3985(5) 0.8231(2) 0.4686(4) 0.0313(13) Uani 1 1 d . .
H124 H 0.383708 0.851577 0.504545 0.038 Uiso 1 1 calc R U
C125 C 0.4610(5) 0.7825(2) 0.5222(4) 0.0357(14) Uani 1 1 d . .
H125 H 0.493048 0.783353 0.595540 0.043 Uiso 1 1 calc R U
C126 C 0.4782(5) 0.7402(2) 0.4708(4) 0.0296(12) Uani 1 1 d . .
H126 H 0.521031 0.711708 0.508900 0.035 Uiso 1 1 calc R U
C201 C 0.1227(4) 0.5985(2) 0.5986(4) 0.0260(12) Uani 1 1 d . .
O21 O 0.2331(3) 0.59600(15) 0.4588(2) 0.0275(8) Uani 1 1 d . .
O22 O 0.4991(3) 0.56424(15) 0.5447(2) 0.0269(8) Uani 1 1 d . .
P21 P 0.21323(11) 0.63031(5) 0.53693(10) 0.0227(3) Uani 1 1 d . .
P22 P 0.54686(11) 0.58529(5) 0.65211(9) 0.0213(3) Uani 1 1 d . .
C202 C 0.0622(6) 0.5551(3) 0.5503(5) 0.0454(16) Uani 1 1 d . .
H202 H 0.070867 0.543231 0.488694 0.054 Uiso 1 1 calc R U
C203 C -0.0112(7) 0.5290(3) 0.5921(6) 0.066(2) Uani 1 1 d . .
H203 H -0.052369 0.498994 0.559308 0.079 Uiso 1 1 calc R U
C204 C -0.0247(7) 0.5462(3) 0.6807(6) 0.062(2) Uani 1 1 d . .
H204 H -0.076171 0.528494 0.708551 0.075 Uiso 1 1 calc R U
C205 C 0.0363(6) 0.5889(3) 0.7287(5) 0.0532(19) Uani 1 1 d . .
H205 H 0.028483 0.600101 0.791079 0.064 Uiso 1 1 calc R U
C206 C 0.1093(5) 0.6160(3) 0.6879(4) 0.0393(15) Uani 1 1 d . .
H206 H 0.149487 0.646182 0.720701 0.047 Uiso 1 1 calc R U
C207 C 0.1394(4) 0.6883(2) 0.4775(4) 0.0286(12) Uani 1 1 d . .
C208 C 0.0902(5) 0.7220(2) 0.5265(5) 0.0394(15) Uani 1 1 d . .
H208 H 0.093925 0.715299 0.594843 0.047 Uiso 1 1 calc R U
C209 C 0.0341(6) 0.7664(3) 0.4753(6) 0.0494(17) Uani 1 1 d . .
H209 H 0.000065 0.790061 0.509060 0.059 Uiso 1 1 calc R U
C210 C 0.0282(6) 0.7759(3) 0.3764(6) 0.0524(19) Uani 1 1 d . .
H210 H -0.010167 0.805990 0.341852 0.063 Uiso 1 1 calc R U
C211 C 0.0775(6) 0.7420(3) 0.3272(5) 0.0543(19) Uani 1 1 d . .
H211 H 0.073362 0.748596 0.258786 0.065 Uiso 1 1 calc R U
C212 C 0.1332(5) 0.6982(3) 0.3775(5) 0.0393(15) Uani 1 1 d . .
H212 H 0.167379 0.674755 0.343511 0.047 Uiso 1 1 calc R U
C213 C 0.3511(4) 0.6500(2) 0.6387(4) 0.0286(12) Uani 1 1 d . .
H21A H 0.399659 0.670798 0.608416 0.034 Uiso 1 1 calc R U
H21B H 0.329478 0.671839 0.687611 0.034 Uiso 1 1 calc R U
C214 C 0.4306(4) 0.6051(2) 0.6996(4) 0.0272(12) Uani 1 1 d . .
H21C H 0.377147 0.575665 0.696972 0.033 Uiso 1 1 calc R U
H21D H 0.469625 0.615311 0.772785 0.033 Uiso 1 1 calc R U
C215 C 0.6314(5) 0.5369(2) 0.7404(4) 0.0269(12) Uani 1 1 d . .
C216 C 0.5864(6) 0.4878(2) 0.7255(4) 0.0379(14) Uani 1 1 d . .
H216 H 0.513399 0.480206 0.669587 0.046 Uiso 1 1 calc R U
C217 C 0.6498(8) 0.4491(3) 0.7941(5) 0.059(2) Uani 1 1 d . .
H217 H 0.618935 0.415279 0.785393 0.071 Uiso 1 1 calc R U
C218 C 0.7558(8) 0.4604(3) 0.8734(5) 0.064(2) Uani 1 1 d . .
H218 H 0.798670 0.433977 0.918785 0.076 Uiso 1 1 calc R U
C219 C 0.8010(6) 0.5084(3) 0.8884(5) 0.059(2) Uani 1 1 d . .
H219 H 0.874680 0.515578 0.944018 0.070 Uiso 1 1 calc R U
C220 C 0.7386(5) 0.5473(3) 0.8217(4) 0.0410(15) Uani 1 1 d . .
H220 H 0.769893 0.580989 0.832044 0.049 Uiso 1 1 calc R U
C221 C 0.6455(4) 0.6392(2) 0.6638(3) 0.0235(11) Uani 1 1 d . .
C222 C 0.6420(5) 0.6830(2) 0.7186(3) 0.0277(12) Uani 1 1 d . .
H222 H 0.588176 0.684953 0.755398 0.033 Uiso 1 1 calc R U
C223 C 0.7168(5) 0.7237(2) 0.7196(4) 0.0344(14) Uani 1 1 d . .
H223 H 0.713296 0.753974 0.756010 0.041 Uiso 1 1 calc R U
C224 C 0.7972(5) 0.7204(3) 0.6672(4) 0.0414(16) Uani 1 1 d . .
H224 H 0.849092 0.748222 0.668366 0.050 Uiso 1 1 calc R U
C225 C 0.8017(5) 0.6769(3) 0.6139(5) 0.0449(16) Uani 1 1 d . .
H225 H 0.857454 0.674429 0.578984 0.054 Uiso 1 1 calc R U
C226 C 0.7250(5) 0.6366(2) 0.6111(4) 0.0329(13) Uani 1 1 d . .
H226 H 0.726889 0.606835 0.572677 0.040 Uiso 1 1 calc R U
O31 O 0.4661(3) 0.52355(14) 0.3240(3) 0.0292(9) Uani 1 1 d . .
O32 O 0.2957(4) 0.49006(14) 0.4242(3) 0.0332(9) Uani 1 1 d . .
P31 P 0.49815(12) 0.47367(6) 0.28785(10) 0.0260(3) Uani 1 1 d . .
P32 P 0.25544(13) 0.43660(6) 0.39544(10) 0.0254(3) Uani 1 1 d . .
C301 C 0.6319(5) 0.4479(2) 0.3853(4) 0.0273(12) Uani 1 1 d . .
C302 C 0.6568(5) 0.4608(2) 0.4877(4) 0.0308(13) Uani 1 1 d . .
H302 H 0.604503 0.483651 0.504762 0.037 Uiso 1 1 calc R U
C303 C 0.7562(6) 0.4409(3) 0.5650(5) 0.0407(15) Uani 1 1 d . .
H303 H 0.772186 0.449836 0.634933 0.049 Uiso 1 1 calc R U
C304 C 0.8326(6) 0.4078(3) 0.5403(5) 0.0463(17) Uani 1 1 d . .
H304 H 0.900416 0.393507 0.593712 0.056 Uiso 1 1 calc R U
C305 C 0.8113(6) 0.3954(3) 0.4391(5) 0.0470(17) Uani 1 1 d . .
H305 H 0.865835 0.373557 0.422593 0.056 Uiso 1 1 calc R U
C306 C 0.7100(5) 0.4149(2) 0.3609(4) 0.0367(14) Uani 1 1 d . .
H306 H 0.694196 0.405814 0.291052 0.044 Uiso 1 1 calc R U
C307 C 0.5270(5) 0.4820(2) 0.1700(4) 0.0282(12) Uani 1 1 d . .
C308 C 0.5111(5) 0.4437(2) 0.0953(4) 0.0372(14) Uani 1 1 d . .
H308 H 0.489496 0.410037 0.107239 0.045 Uiso 1 1 calc R U
C309 C 0.5273(6) 0.4557(3) 0.0044(5) 0.0491(18) Uani 1 1 d . .
H309 H 0.517113 0.429949 -0.046118 0.059 Uiso 1 1 calc R U
C310 C 0.5582(6) 0.5048(3) -0.0145(5) 0.0493(18) Uani 1 1 d . .
H310 H 0.565993 0.512956 -0.078471 0.059 Uiso 1 1 calc R U
C311 C 0.5775(5) 0.5414(3) 0.0602(4) 0.0387(15) Uani 1 1 d . .
H311 H 0.602127 0.574666 0.048987 0.046 Uiso 1 1 calc R U
C312 C 0.5613(5) 0.5303(2) 0.1515(4) 0.0297(12) Uani 1 1 d . .
H312 H 0.573795 0.556150 0.202176 0.036 Uiso 1 1 calc R U
C313 C 0.3785(5) 0.4260(2) 0.2545(4) 0.0299(13) Uani 1 1 d . .
H31A H 0.302688 0.442252 0.208161 0.036 Uiso 1 1 calc R U
H31B H 0.399702 0.398932 0.214389 0.036 Uiso 1 1 calc R U
C314 C 0.3515(5) 0.4009(2) 0.3421(4) 0.0338(13) Uani 1 1 d . .
H31C H 0.429769 0.393812 0.398646 0.041 Uiso 1 1 calc R U
H31D H 0.312146 0.367624 0.317248 0.041 Uiso 1 1 calc R U
C315 C 0.2620(5) 0.4008(2) 0.5065(4) 0.0357(13) Uani 1 1 d . U
C316 C 0.2711(7) 0.3471(3) 0.5088(6) 0.0569(18) Uani 1 1 d . U
H316 H 0.270873 0.328856 0.449690 0.068 Uiso 1 1 calc R U
C317 C 0.2803(7) 0.3213(3) 0.5985(6) 0.066(2) Uani 1 1 d . U
H317 H 0.283036 0.285151 0.599822 0.079 Uiso 1 1 calc R U
C318 C 0.2853(9) 0.3470(4) 0.6833(6) 0.081(2) Uani 1 1 d . U
H318 H 0.298775 0.328877 0.745595 0.097 Uiso 1 1 calc R U
C319 C 0.2719(10) 0.3973(4) 0.6822(6) 0.089(3) Uani 1 1 d . U
H319 H 0.268948 0.414548 0.741343 0.107 Uiso 1 1 calc R U
C320 C 0.2620(8) 0.4250(3) 0.5912(5) 0.069(2) Uani 1 1 d . U
H320 H 0.255315 0.461115 0.590705 0.083 Uiso 1 1 calc R U
C321 C 0.1003(5) 0.4357(3) 0.3066(4) 0.0332(13) Uani 1 1 d . U
C322 C 0.0408(6) 0.3918(3) 0.2611(5) 0.0521(17) Uani 1 1 d . U
H322 H 0.082984 0.360195 0.273721 0.063 Uiso 1 1 calc R U
C323 C -0.0818(7) 0.3937(4) 0.1961(5) 0.063(2) Uani 1 1 d . U
H323 H -0.123154 0.363410 0.165034 0.076 Uiso 1 1 calc R U
C324 C -0.1418(7) 0.4397(4) 0.1777(5) 0.065(2) Uani 1 1 d . U
H324 H -0.224420 0.441159 0.132800 0.078 Uiso 1 1 calc R U
C325 C -0.0840(7) 0.4832(4) 0.2230(6) 0.067(2) Uani 1 1 d . U
H325 H -0.126882 0.514567 0.210524 0.081 Uiso 1 1 calc R U
C326 C 0.0370(5) 0.4818(3) 0.2872(5) 0.0463(16) Uani 1 1 d . U
H326 H 0.077052 0.512332 0.318101 0.056 Uiso 1 1 calc R U
Mn2 Mn 0.62162(7) 0.26001(3) 0.09622(5) 0.02661(19) Uani 1 1 d . .
Br1 Br 0.57233(5) 0.31393(2) -0.06411(4) 0.03300(14) Uani 1 1 d . .
Br2 Br 0.53810(6) 0.30357(2) 0.21493(4) 0.03965(15) Uani 1 1 d . .
Br3 Br 0.84563(6) 0.24507(3) 0.17575(5) 0.0553(2) Uani 1 1 d . .
Br4 Br 0.51362(7) 0.17585(3) 0.04926(5) 0.04992(19) Uani 1 1 d . .
N1 N 0.1872(5) 0.3292(2) 0.1158(4) 0.0450(13) Uani 1 1 d . .
C11 C 0.2239(5) 0.3205(3) 0.0520(4) 0.0384(14) Uani 1 1 d . .
C12 C 0.2709(6) 0.3084(3) -0.0293(5) 0.0553(19) Uani 1 1 d . .
H12A H 0.329278 0.334624 -0.031062 0.083 Uiso 1 1 calc R U
H12B H 0.203546 0.307394 -0.096099 0.083 Uiso 1 1 calc R U
H12C H 0.311305 0.275167 -0.015359 0.083 Uiso 1 1 calc R U
N2 N -0.0365(5) 0.3538(2) -0.1792(4) 0.0551(16) Uani 1 1 d . .
C21 C -0.0655(5) 0.3336(3) -0.1194(5) 0.0394(15) Uani 1 1 d . .
C22 C -0.1027(6) 0.3085(4) -0.0423(5) 0.063(2) Uani 1 1 d . .
H22A H -0.099922 0.271454 -0.050377 0.094 Uiso 1 1 calc R U
H22B H -0.185697 0.318820 -0.051280 0.094 Uiso 1 1 calc R U
H22C H -0.047496 0.318206 0.026887 0.094 Uiso 1 1 calc R U

loop_
_atom_site_aniso_label
_atom_site_aniso_U_11
_atom_site_aniso_U_22
_atom_site_aniso_U_33
_atom_site_aniso_U_23
_atom_site_aniso_U_13
_atom_site_aniso_U_12
Mn1 0.0224(4) 0.0142(4) 0.0176(3) 0.0008(3) 0.0063(3) -0.0009(3)
O11 0.0264(18) 0.026(2) 0.0196(16) 0.0029(15) 0.0025(13) -0.0060(16)
O12 0.0280(19) 0.0176(19) 0.0229(17) 0.0026(14) 0.0051(14) -0.0044(16)
P11 0.0195(6) 0.0173(7) 0.0180(6) 0.0001(5) 0.0028(5) -0.0015(6)
P12 0.0199(6) 0.0141(7) 0.0169(6) 0.0001(5) 0.0048(5) -0.0019(6)
C101 0.017(3) 0.019(3) 0.026(3) -0.001(2) -0.0017(19) 0.004(2)
C102 0.026(3) 0.020(3) 0.034(3) -0.006(2) 0.005(2) -0.004(2)
C103 0.035(3) 0.020(3) 0.046(3) -0.009(3) -0.001(3) -0.003(3)
C104 0.039(4) 0.029(4) 0.053(4) -0.023(3) 0.007(3) 0.001(3)
C105 0.062(5) 0.043(4) 0.053(4) -0.018(3) 0.027(3) -0.004(4)
C106 0.046(4) 0.027(3) 0.047(3) -0.013(3) 0.019(3) -0.008(3)
C107 0.022(3) 0.021(3) 0.018(2) -0.004(2) 0.0041(19) -0.003(2)
C108 0.032(3) 0.039(4) 0.031(3) 0.000(3) 0.015(2) 0.002(3)
C109 0.029(3) 0.054(4) 0.038(3) -0.010(3) 0.017(3) 0.005(3)
C110 0.029(3) 0.057(5) 0.032(3) -0.012(3) -0.001(2) 0.015(3)
C111 0.042(4) 0.054(5) 0.030(3) 0.011(3) 0.006(3) 0.016(3)
C112 0.030(3) 0.041(4) 0.030(3) 0.008(3) 0.010(2) 0.006(3)
C113 0.021(2) 0.020(3) 0.020(2) -0.002(2) 0.0077(19) -0.003(2)
C114 0.021(3) 0.018(3) 0.020(2) 0.003(2) 0.0039(19) -0.006(2)
C115 0.017(2) 0.024(3) 0.020(2) -0.009(2) 0.0021(19) -0.004(2)
C116 0.030(3) 0.034(4) 0.031(3) -0.005(3) 0.011(2) -0.005(3)
C117 0.032(3) 0.054(5) 0.049(4) -0.007(3) 0.025(3) -0.007(3)
C118 0.020(3) 0.075(6) 0.053(4) -0.016(4) 0.012(3) 0.002(4)
C119 0.034(3) 0.058(5) 0.045(4) -0.007(3) 0.002(3) 0.012(3)
C120 0.021(3) 0.037(4) 0.036(3) 0.001(3) 0.001(2) 0.001(3)
C121 0.020(2) 0.016(3) 0.021(2) 0.000(2) 0.0102(19) -0.003(2)
C122 0.038(3) 0.024(3) 0.019(2) 0.003(2) 0.006(2) 0.001(3)
C123 0.040(3) 0.024(3) 0.033(3) 0.000(2) 0.007(2) 0.013(3)
C124 0.032(3) 0.025(3) 0.034(3) -0.009(2) 0.010(2) 0.001(3)
C125 0.049(4) 0.037(4) 0.019(2) -0.005(2) 0.009(2) 0.010(3)
C126 0.036(3) 0.022(3) 0.027(3) -0.001(2) 0.006(2) 0.007(3)
C201 0.019(3) 0.021(3) 0.039(3) 0.005(2) 0.011(2) 0.002(2)
O21 0.0230(18) 0.033(2) 0.0279(18) -0.0004(16) 0.0103(14) 0.0036(17)
O22 0.0293(19) 0.023(2) 0.0216(17) -0.0008(15) 0.0007(14) 0.0014(17)
P21 0.0179(6) 0.0207(7) 0.0282(7) 0.0015(6) 0.0068(5) -0.0011(6)
P22 0.0217(7) 0.0186(7) 0.0192(6) 0.0024(5) 0.0022(5) 0.0014(6)
C202 0.046(4) 0.042(4) 0.057(4) -0.008(3) 0.029(3) -0.018(3)
C203 0.068(5) 0.045(5) 0.099(6) -0.011(4) 0.050(5) -0.032(4)
C204 0.062(5) 0.055(5) 0.093(6) 0.015(4) 0.056(4) -0.006(4)
C205 0.053(4) 0.069(6) 0.054(4) 0.014(4) 0.038(3) 0.013(4)
C206 0.047(4) 0.041(4) 0.035(3) 0.003(3) 0.021(3) 0.008(3)
C207 0.015(3) 0.021(3) 0.046(3) 0.008(3) 0.006(2) -0.001(2)
C208 0.030(3) 0.031(4) 0.049(4) 0.002(3) 0.004(3) 0.004(3)
C209 0.039(4) 0.024(4) 0.076(5) -0.001(3) 0.009(3) 0.005(3)
C210 0.037(4) 0.033(4) 0.073(5) 0.027(4) 0.003(3) -0.007(3)
C211 0.041(4) 0.058(5) 0.066(4) 0.033(4) 0.022(3) 0.006(4)
C212 0.027(3) 0.042(4) 0.051(4) 0.019(3) 0.015(3) 0.004(3)
C213 0.024(3) 0.021(3) 0.039(3) 0.000(2) 0.009(2) -0.003(2)
C214 0.022(3) 0.032(3) 0.027(3) 0.002(2) 0.007(2) 0.002(3)
C215 0.032(3) 0.026(3) 0.022(3) 0.007(2) 0.010(2) 0.009(3)
C216 0.058(4) 0.030(4) 0.027(3) 0.006(2) 0.017(3) 0.009(3)
C217 0.119(7) 0.022(4) 0.053(4) 0.010(3) 0.051(5) 0.023(4)
C218 0.097(6) 0.056(5) 0.042(4) 0.026(4) 0.032(4) 0.051(5)
C219 0.048(4) 0.074(6) 0.045(4) 0.027(4) 0.007(3) 0.030(4)
C220 0.038(3) 0.041(4) 0.037(3) 0.018(3) 0.005(3) 0.012(3)
C221 0.020(3) 0.025(3) 0.019(2) 0.006(2) -0.0005(19) -0.002(2)
C222 0.025(3) 0.031(3) 0.019(2) 0.003(2) -0.001(2) 0.001(3)
C223 0.031(3) 0.027(3) 0.030(3) 0.000(2) -0.008(2) -0.008(3)
C224 0.028(3) 0.037(4) 0.047(4) 0.013(3) -0.002(3) -0.010(3)
C225 0.033(3) 0.052(5) 0.050(4) 0.012(3) 0.015(3) 0.003(3)
C226 0.035(3) 0.026(3) 0.039(3) 0.004(3) 0.015(2) 0.000(3)
O31 0.031(2) 0.021(2) 0.041(2) -0.0043(17) 0.0191(17) 0.0016(17)
O32 0.055(3) 0.019(2) 0.033(2) -0.0041(16) 0.0231(18) -0.0105(19)
P31 0.0280(7) 0.0198(8) 0.0365(7) -0.0004(6) 0.0192(6) 0.0011(6)
P32 0.0321(8) 0.0194(7) 0.0295(7) -0.0033(6) 0.0169(6) -0.0051(6)
C301 0.032(3) 0.019(3) 0.040(3) 0.006(2) 0.023(2) -0.002(3)
C302 0.026(3) 0.025(3) 0.042(3) 0.005(3) 0.014(2) -0.005(3)
C303 0.046(4) 0.035(4) 0.043(3) -0.001(3) 0.017(3) -0.015(3)
C304 0.037(4) 0.038(4) 0.057(4) 0.013(3) 0.009(3) -0.006(3)
C305 0.049(4) 0.038(4) 0.060(4) 0.012(3) 0.028(3) 0.016(3)
C306 0.043(4) 0.034(4) 0.039(3) 0.010(3) 0.022(3) 0.012(3)
C307 0.023(3) 0.029(3) 0.035(3) 0.005(2) 0.012(2) 0.010(3)
C308 0.041(3) 0.022(3) 0.048(3) -0.003(3) 0.015(3) 0.004(3)
C309 0.065(5) 0.050(5) 0.038(3) 0.002(3) 0.027(3) 0.014(4)
C310 0.074(5) 0.043(4) 0.041(3) 0.012(3) 0.033(3) 0.022(4)
C311 0.041(4) 0.034(4) 0.051(4) 0.011(3) 0.027(3) 0.011(3)
C312 0.026(3) 0.023(3) 0.042(3) 0.002(2) 0.014(2) 0.009(3)
C313 0.030(3) 0.031(3) 0.030(3) -0.006(2) 0.012(2) 0.001(3)
C314 0.038(3) 0.020(3) 0.047(3) -0.006(3) 0.020(3) -0.006(3)
C315 0.035(3) 0.028(3) 0.050(3) 0.007(3) 0.022(2) -0.007(3)
C316 0.069(4) 0.041(4) 0.071(4) 0.007(3) 0.039(3) 0.002(4)
C317 0.077(5) 0.050(5) 0.076(4) 0.032(4) 0.034(4) 0.019(4)
C318 0.111(6) 0.066(5) 0.054(4) 0.029(4) 0.014(4) 0.005(5)
C319 0.157(7) 0.065(5) 0.052(4) 0.000(4) 0.046(4) -0.009(5)
C320 0.129(6) 0.041(4) 0.049(4) 0.001(3) 0.046(4) -0.007(4)
C321 0.036(3) 0.046(4) 0.025(3) -0.001(2) 0.019(2) -0.002(3)
C322 0.042(4) 0.064(5) 0.053(4) -0.021(3) 0.021(3) -0.008(3)
C323 0.059(4) 0.089(6) 0.051(4) -0.025(4) 0.029(3) -0.026(4)
C324 0.041(4) 0.112(6) 0.046(4) 0.014(4) 0.020(3) -0.005(4)
C325 0.045(4) 0.089(6) 0.073(4) 0.034(4) 0.028(3) -0.002(4)
C326 0.036(3) 0.052(4) 0.056(4) 0.018(3) 0.023(3) 0.003(3)
Mn2 0.0362(5) 0.0220(5) 0.0260(4) -0.0005(3) 0.0165(3) 0.0025(4)
Br1 0.0417(3) 0.0343(3) 0.0268(3) 0.0045(2) 0.0170(2) 0.0046(3)
Br2 0.0614(4) 0.0357(4) 0.0294(3) -0.0027(3) 0.0255(3) 0.0096(3)
Br3 0.0425(4) 0.0769(6) 0.0507(4) 0.0260(4) 0.0219(3) 0.0218(4)
Br4 0.0880(5) 0.0301(3) 0.0474(3) -0.0129(3) 0.0435(3) -0.0217(4)
N1 0.049(3) 0.043(4) 0.042(3) 0.001(2) 0.015(2) 0.003(3)
C11 0.031(3) 0.037(4) 0.041(3) 0.004(3) 0.006(3) 0.003(3)
C12 0.050(4) 0.074(6) 0.047(4) -0.003(4) 0.024(3) 0.000(4)
N2 0.066(4) 0.050(4) 0.044(3) -0.014(3) 0.013(3) -0.018(3)
C21 0.032(3) 0.037(4) 0.045(4) -0.019(3) 0.008(3) -0.007(3)
C22 0.045(4) 0.083(6) 0.063(4) 0.003(4) 0.023(3) -0.020(4)

loop_
_atom_type_symbol
_atom_type_description
_atom_type_scat_dispersion_real
_atom_type_scat_dispersion_imag
_atom_type_scat_source
C C 0.0033 0.0016 'International Tables Vol C Tables 4.2.6.8 and 6.1.1.4'
H H 0.0000 0.0000 'International Tables Vol C Tables 4.2.6.8 and 6.1.1.4'
N N 0.0061 0.0033 'International Tables Vol C Tables 4.2.6.8 and 6.1.1.4'
O O 0.0106 0.0060 'International Tables Vol C Tables 4.2.6.8 and 6.1.1.4'
P P 0.1023 0.0942 'International Tables Vol C Tables 4.2.6.8 and 6.1.1.4'
Mn Mn 0.3368 0.7283 'International Tables Vol C Tables 4.2.6.8 and 6.1.1.4'
Br Br -0.2901 2.4595 'International Tables Vol C Tables 4.2.6.8 and 6.1.1.4'

loop_
_geom_angle_atom_site_label_1
_geom_angle_atom_site_label_2
_geom_angle_atom_site_label_3
_geom_angle
_geom_angle_publ_flag
O12 Mn1 O11 85.31(12) yes
O12 Mn1 O21 91.45(14) yes
O12 Mn1 O22 87.68(13) yes
O12 Mn1 O31 93.93(14) yes
O12 Mn1 O32 177.86(13) yes
O21 Mn1 O11 91.41(13) yes
O21 Mn1 O22 89.32(13) yes
O21 Mn1 O31 174.40(15) yes
O22 Mn1 O11 172.97(14) yes
O31 Mn1 O11 87.45(13) yes
O31 Mn1 O22 92.47(14) yes
O32 Mn1 O11 96.54(14) yes
O32 Mn1 O21 87.44(14) yes
O32 Mn1 O22 90.47(14) yes
O32 Mn1 O31 87.23(14) yes
P11 O11 Mn1 140.9(2) ?
P12 O12 Mn1 156.4(2) ?
O11 P11 C101 112.0(2) ?
O11 P11 C107 109.6(2) ?
O11 P11 C113 116.2(2) ?
C101 P11 C107 105.3(2) ?
C101 P11 C113 106.0(2) ?
C107 P11 C113 107.1(2) ?
O12 P12 C114 112.9(2) ?
O12 P12 C115 110.0(2) ?
O12 P12 C121 110.0(2) ?
C115 P12 C114 107.4(2) ?
C121 P12 C114 106.9(2) ?
C121 P12 C115 109.5(2) ?
C102 C101 P11 116.7(4) ?
C102 C101 C106 119.1(5) ?
C106 C101 P11 124.2(4) ?
C101 C102 H102 119.8 ?
C101 C102 C103 120.5(5) ?
C103 C102 H102 119.8 ?
C102 C103 H103 120.1 ?
C104 C103 C102 119.8(6) ?
C104 C103 H103 120.1 ?
C103 C104 H104 119.9 ?
C105 C104 C103 120.2(6) ?
C105 C104 H104 119.9 ?
C104 C105 H105 119.6 ?
C104 C105 C106 120.9(6) ?
C106 C105 H105 119.6 ?
C101 C106 H106 120.3 ?
C105 C106 C101 119.5(6) ?
C105 C106 H106 120.3 ?
C108 C107 P11 119.4(4) ?
C108 C107 C112 118.3(5) ?
C112 C107 P11 122.3(4) ?
C107 C108 H108 119.8 ?
C109 C108 C107 120.4(5) ?
C109 C108 H108 119.8 ?
C108 C109 H109 119.7 ?
C110 C109 C108 120.6(5) ?
C110 C109 H109 119.7 ?
C109 C110 H110 120.2 ?
C111 C110 C109 119.6(5) ?
C111 C110 H110 120.2 ?
C110 C111 H111 119.9 ?
C110 C111 C112 120.2(6) ?
C112 C111 H111 119.9 ?
C107 C112 H112 119.6 ?
C111 C112 C107 120.9(5) ?
C111 C112 H112 119.6 ?
P11 C113 H11A 108.6 ?
P11 C113 H11B 108.6 ?
H11A C113 H11B 107.5 ?
C114 C113 P11 114.8(3) ?
C114 C113 H11A 108.6 ?
C114 C113 H11B 108.6 ?
P12 C114 H11C 109.4 ?
P12 C114 H11D 109.4 ?
C113 C114 P12 111.2(3) ?
C113 C114 H11C 109.4 ?
C113 C114 H11D 109.4 ?
H11C C114 H11D 108.0 ?
C116 C115 P12 122.7(4) ?
C116 C115 C120 119.6(5) ?
C120 C115 P12 117.6(4) ?
C115 C116 H116 119.9 ?
C117 C116 C115 120.2(6) ?
C117 C116 H116 119.9 ?
C116 C117 H117 119.8 ?
C118 C117 C116 120.4(6) ?
C118 C117 H117 119.8 ?
C117 C118 H118 119.8 ?
C117 C118 C119 120.5(6) ?
C119 C118 H118 119.8 ?
C118 C119 H119 120.2 ?
C118 C119 C120 119.6(6) ?
C120 C119 H119 120.2 ?
C115 C120 H120 120.2 ?
C119 C120 C115 119.6(6) ?
C119 C120 H120 120.2 ?
C122 C121 P12 124.2(4) ?
C122 C121 C126 119.4(5) ?
C126 C121 P12 116.0(4) ?
C121 C122 H122 120.4 ?
C121 C122 C123 119.3(4) ?
C123 C122 H122 120.4 ?
C122 C123 H123 119.9 ?
C124 C123 C122 120.2(5) ?
C124 C123 H123 119.9 ?
C123 C124 H124 119.8 ?
C125 C124 C123 120.4(5) ?
C125 C124 H124 119.8 ?
C124 C125 H125 119.9 ?
C124 C125 C126 120.2(5) ?
C126 C125 H125 119.9 ?
C121 C126 H126 119.7 ?
C125 C126 C121 120.5(5) ?
C125 C126 H126 119.7 ?
C202 C201 P21 116.3(4) ?
C202 C201 C206 120.2(5) ?
C206 C201 P21 123.5(5) ?
P21 O21 Mn1 149.3(2) ?
P22 O22 Mn1 148.2(2) ?
C201 P21 C207 109.8(2) ?
C201 P21 C213 106.4(2) ?
O21 P21 C201 110.0(2) ?
O21 P21 C207 110.7(2) ?
O21 P21 C213 114.2(2) ?
C207 P21 C213 105.5(3) ?
O22 P22 C214 114.1(2) ?
O22 P22 C215 109.6(2) ?
O22 P22 C221 112.2(2) ?
C214 P22 C221 107.0(3) ?
C215 P22 C214 105.2(2) ?
C215 P22 C221 108.2(2) ?
C201 C202 H202 120.1 ?
C201 C202 C203 119.7(6) ?
C203 C202 H202 120.1 ?
C202 C203 H203 119.8 ?
C204 C203 C202 120.4(7) ?
C204 C203 H203 119.8 ?
C203 C204 H204 120.2 ?
C205 C204 C203 119.7(6) ?
C205 C204 H204 120.2 ?
C204 C205 H205 119.5 ?
C204 C205 C206 121.1(6) ?
C206 C205 H205 119.5 ?
C201 C206 C205 119.0(6) ?
C201 C206 H206 120.5 ?
C205 C206 H206 120.5 ?
C208 C207 P21 122.7(4) ?
C208 C207 C212 120.0(5) ?
C212 C207 P21 117.3(5) ?
C207 C208 H208 120.3 ?
C207 C208 C209 119.5(6) ?
C209 C208 H208 120.3 ?
C208 C209 H209 119.9 ?
C210 C209 C208 120.2(7) ?
C210 C209 H209 119.9 ?
C209 C210 H210 119.9 ?
C211 C210 C209 120.2(6) ?
C211 C210 H210 119.9 ?
C210 C211 H211 120.1 ?
C210 C211 C212 119.8(6) ?
C212 C211 H211 120.1 ?
C207 C212 H212 119.8 ?
C211 C212 C207 120.3(6) ?
C211 C212 H212 119.8 ?
P21 C213 H21A 108.7 ?
P21 C213 H21B 108.7 ?
H21A C213 H21B 107.6 ?
C214 C213 P21 114.0(4) ?
C214 C213 H21A 108.7 ?
C214 C213 H21B 108.7 ?
P22 C214 H21C 108.7 ?
P22 C214 H21D 108.7 ?
C213 C214 P22 114.3(4) ?
C213 C214 H21C 108.7 ?
C213 C214 H21D 108.7 ?
H21C C214 H21D 107.6 ?
C216 C215 P22 117.9(4) ?
C216 C215 C220 119.7(5) ?
C220 C215 P22 122.4(5) ?
C215 C216 H216 120.3 ?
C215 C216 C217 119.3(6) ?
C217 C216 H216 120.3 ?
C216 C217 H217 120.1 ?
C218 C217 C216 119.8(7) ?
C218 C217 H217 120.1 ?
C217 C218 H218 119.3 ?
C219 C218 C217 121.3(6) ?
C219 C218 H218 119.3 ?
C218 C219 H219 120.2 ?
C218 C219 C220 119.5(7) ?
C220 C219 H219 120.2 ?
C215 C220 C219 120.4(7) ?
C215 C220 H220 119.8 ?
C219 C220 H220 119.8 ?
C222 C221 P22 123.6(4) ?
C226 C221 P22 116.9(4) ?
C226 C221 C222 119.5(5) ?
C221 C222 H222 120.0 ?
C223 C222 C221 120.0(5) ?
C223 C222 H222 120.0 ?
C222 C223 H223 120.1 ?
C222 C223 C224 119.9(6) ?
C224 C223 H223 120.1 ?
C223 C224 H224 119.9 ?
C225 C224 C223 120.1(6) ?
C225 C224 H224 119.9 ?
C224 C225 H225 120.0 ?
C224 C225 C226 119.9(6) ?
C226 C225 H225 120.0 ?
C221 C226 H226 119.8 ?
C225 C226 C221 120.5(6) ?
C225 C226 H226 119.8 ?
P31 O31 Mn1 147.1(2) ?
P32 O32 Mn1 152.3(2) ?
O31 P31 C301 109.6(2) ?
O31 P31 C307 110.6(2) ?
O31 P31 C313 114.8(2) ?
C301 P31 C307 109.1(2) ?
C301 P31 C313 108.8(3) ?
C307 P31 C313 103.6(3) ?
O32 P32 C314 114.2(2) ?
O32 P32 C315 110.7(3) ?
O32 P32 C321 110.0(3) ?
C315 P32 C314 103.9(3) ?
C315 P32 C321 107.6(3) ?
C321 P32 C314 110.0(3) ?
C302 C301 P31 118.9(4) ?
C302 C301 C306 119.2(5) ?
C306 C301 P31 121.9(4) ?
C301 C302 H302 119.6 ?
C303 C302 C301 120.9(6) ?
C303 C302 H302 119.6 ?
C302 C303 H303 120.2 ?
C302 C303 C304 119.6(6) ?
C304 C303 H303 120.2 ?
C303 C304 H304 119.8 ?
C305 C304 C303 120.5(6) ?
C305 C304 H304 119.8 ?
C304 C305 H305 120.0 ?
C304 C305 C306 120.0(6) ?
C306 C305 H305 120.0 ?
C301 C306 H306 120.1 ?
C305 C306 C301 119.8(5) ?
C305 C306 H306 120.1 ?
C308 C307 P31 124.4(5) ?
C312 C307 P31 116.3(4) ?
C312 C307 C308 119.2(5) ?
C307 C308 H308 120.5 ?
C309 C308 C307 119.1(6) ?
C309 C308 H308 120.5 ?
C308 C309 H309 119.4 ?
C308 C309 C310 121.1(6) ?
C310 C309 H309 119.4 ?
C309 C310 H310 120.3 ?
C311 C310 C309 119.3(6) ?
C311 C310 H310 120.3 ?
C310 C311 H311 119.8 ?
C310 C311 C312 120.5(6) ?
C312 C311 H311 119.8 ?
C307 C312 H312 119.6 ?
C311 C312 C307 120.7(6) ?
C311 C312 H312 119.6 ?
P31 C313 H31A 107.9 ?
P31 C313 H31B 107.9 ?
H31A C313 H31B 107.2 ?
C314 C313 P31 117.7(4) ?
C314 C313 H31A 107.9 ?
C314 C313 H31B 107.9 ?
P32 C314 H31C 108.2 ?
P32 C314 H31D 108.2 ?
C313 C314 P32 116.3(4) ?
C313 C314 H31C 108.2 ?
C313 C314 H31D 108.2 ?
H31C C314 H31D 107.4 ?
C316 C315 P32 121.7(5) ?
C320 C315 P32 119.8(5) ?
C320 C315 C316 118.6(6) ?
C315 C316 H316 120.4 ?
C317 C316 C315 119.2(7) ?
C317 C316 H316 120.4 ?
C316 C317 H317 119.7 ?
C318 C317 C316 120.5(8) ?
C318 C317 H317 119.7 ?
C317 C318 H318 119.2 ?
C319 C318 C317 121.5(8) ?
C319 C318 H318 119.2 ?
C318 C319 H319 120.4 ?
C318 C319 C320 119.2(8) ?
C320 C319 H319 120.4 ?
C315 C320 C319 120.7(8) ?
C315 C320 H320 119.7 ?
C319 C320 H320 119.7 ?
C322 C321 P32 123.2(5) ?
C322 C321 C326 119.2(6) ?
C326 C321 P32 117.5(5) ?
C321 C322 H322 120.0 ?
C321 C322 C323 120.1(8) ?
C323 C322 H322 120.0 ?
C322 C323 H323 120.3 ?
C324 C323 C322 119.5(8) ?
C324 C323 H323 120.3 ?
C323 C324 H324 119.6 ?
C325 C324 C323 120.8(7) ?
C325 C324 H324 119.6 ?
C324 C325 H325 119.8 ?
C324 C325 C326 120.3(9) ?
C326 C325 H325 119.8 ?
C321 C326 H326 119.9 ?
C325 C326 C321 120.1(7) ?
C325 C326 H326 119.9 ?
Br2 Mn2 Br1 107.91(4) ?
Br2 Mn2 Br3 112.85(4) ?
Br2 Mn2 Br4 106.91(3) ?
Br3 Mn2 Br1 110.37(3) ?
Br3 Mn2 Br4 109.44(4) ?
Br4 Mn2 Br1 109.25(3) ?
N1 C11 C12 179.1(8) ?
C11 C12 H12A 109.5 ?
C11 C12 H12B 109.5 ?
C11 C12 H12C 109.5 ?
H12A C12 H12B 109.5 ?
H12A C12 H12C 109.5 ?
H12B C12 H12C 109.5 ?
N2 C21 C22 179.2(7) ?
C21 C22 H22A 109.5 ?
C21 C22 H22B 109.5 ?
C21 C22 H22C 109.5 ?
H22A C22 H22B 109.5 ?
H22A C22 H22C 109.5 ?
H22B C22 H22C 109.5 ?

loop_
_geom_bond_atom_site_label_1
_geom_bond_atom_site_label_2
_geom_bond_distance
_geom_bond_publ_flag
Mn1 O11 2.211(3) yes
Mn1 O12 2.132(4) yes
Mn1 O21 2.142(3) yes
Mn1 O22 2.189(3) yes
Mn1 O31 2.154(3) yes
Mn1 O32 2.141(4) yes
O11 P11 1.496(3) ?
O12 P12 1.484(4) ?
P11 C101 1.798(5) ?
P11 C107 1.800(5) ?
P11 C113 1.805(5) ?
P12 C114 1.808(4) ?
P12 C115 1.802(5) ?
P12 C121 1.791(5) ?
C101 C102 1.388(7) ?
C101 C106 1.394(7) ?
C102 H102 0.9500 ?
C102 C103 1.390(8) ?
C103 H103 0.9500 ?
C103 C104 1.372(9) ?
C104 H104 0.9500 ?
C104 C105 1.370(9) ?
C105 H105 0.9500 ?
C105 C106 1.387(8) ?
C106 H106 0.9500 ?
C107 C108 1.382(7) ?
C107 C112 1.394(7) ?
C108 H108 0.9500 ?
C108 C109 1.377(8) ?
C109 H109 0.9500 ?
C109 C110 1.376(9) ?
C110 H110 0.9500 ?
C110 C111 1.372(8) ?
C111 H111 0.9500 ?
C111 C112 1.372(8) ?
C112 H112 0.9500 ?
C113 H11A 0.9900 ?
C113 H11B 0.9900 ?
C113 C114 1.533(7) ?
C114 H11C 0.9900 ?
C114 H11D 0.9900 ?
C115 C116 1.384(7) ?
C115 C120 1.392(8) ?
C116 H116 0.9500 ?
C116 C117 1.370(7) ?
C117 H117 0.9500 ?
C117 C118 1.369(10) ?
C118 H118 0.9500 ?
C118 C119 1.382(10) ?
C119 H119 0.9500 ?
C119 C120 1.389(8) ?
C120 H120 0.9500 ?
C121 C122 1.374(7) ?
C121 C126 1.394(6) ?
C122 H122 0.9500 ?
C122 C123 1.396(7) ?
C123 H123 0.9500 ?
C123 C124 1.378(7) ?
C124 H124 0.9500 ?
C124 C125 1.354(8) ?
C125 H125 0.9500 ?
C125 C126 1.374(7) ?
C126 H126 0.9500 ?
C201 P21 1.798(5) ?
C201 C202 1.384(8) ?
C201 C206 1.384(7) ?
O21 P21 1.492(4) ?
O22 P22 1.497(3) ?
P21 C207 1.801(5) ?
P21 C213 1.803(5) ?
P22 C214 1.800(5) ?
P22 C215 1.798(5) ?
P22 C221 1.803(5) ?
C202 H202 0.9500 ?
C202 C203 1.386(9) ?
C203 H203 0.9500 ?
C203 C204 1.373(10) ?
C204 H204 0.9500 ?
C204 C205 1.369(11) ?
C205 H205 0.9500 ?
C205 C206 1.388(9) ?
C206 H206 0.9500 ?
C207 C208 1.366(8) ?
C207 C212 1.388(8) ?
C208 H208 0.9500 ?
C208 C209 1.402(8) ?
C209 H209 0.9500 ?
C209 C210 1.373(9) ?
C210 H210 0.9500 ?
C210 C211 1.372(10) ?
C211 H211 0.9500 ?
C211 C212 1.381(9) ?
C212 H212 0.9500 ?
C213 H21A 0.9900 ?
C213 H21B 0.9900 ?
C213 C214 1.551(7) ?
C214 H21C 0.9900 ?
C214 H21D 0.9900 ?
C215 C216 1.380(8) ?
C215 C220 1.385(8) ?
C216 H216 0.9500 ?
C216 C217 1.409(8) ?
C217 H217 0.9500 ?
C217 C218 1.368(11) ?
C218 H218 0.9500 ?
C218 C219 1.356(11) ?
C219 H219 0.9500 ?
C219 C220 1.396(9) ?
C220 H220 0.9500 ?
C221 C222 1.386(7) ?
C221 C226 1.384(7) ?
C222 H222 0.9500 ?
C222 C223 1.384(8) ?
C223 H223 0.9500 ?
C223 C224 1.391(8) ?
C224 H224 0.9500 ?
C224 C225 1.372(9) ?
C225 H225 0.9500 ?
C225 C226 1.384(9) ?
C226 H226 0.9500 ?
O31 P31 1.498(4) ?
O32 P32 1.489(4) ?
P31 C301 1.800(6) ?
P31 C307 1.802(5) ?
P31 C313 1.816(6) ?
P32 C314 1.823(6) ?
P32 C315 1.783(6) ?
P32 C321 1.802(6) ?
C301 C302 1.387(7) ?
C301 C306 1.392(8) ?
C302 H302 0.9500 ?
C302 C303 1.375(8) ?
C303 H303 0.9500 ?
C303 C304 1.381(9) ?
C304 H304 0.9500 ?
C304 C305 1.375(9) ?
C305 H305 0.9500 ?
C305 C306 1.391(8) ?
C306 H306 0.9500 ?
C307 C308 1.408(8) ?
C307 C312 1.384(8) ?
C308 H308 0.9500 ?
C308 C309 1.379(8) ?
C309 H309 0.9500 ?
C309 C310 1.391(10) ?
C310 H310 0.9500 ?
C310 C311 1.371(9) ?
C311 H311 0.9500 ?
C311 C312 1.380(7) ?
C312 H312 0.9500 ?
C313 H31A 0.9900 ?
C313 H31B 0.9900 ?
C313 C314 1.516(7) ?
C314 H31C 0.9900 ?
C314 H31D 0.9900 ?
C315 C316 1.413(9) ?
C315 C320 1.337(9) ?
C316 H316 0.9500 ?
C316 C317 1.387(10) ?
C317 H317 0.9500 ?
C317 C318 1.340(11) ?
C318 H318 0.9500 ?
C318 C319 1.328(12) ?
C319 H319 0.9500 ?
C319 C320 1.427(10) ?
C320 H320 0.9500 ?
C321 C322 1.379(9) ?
C321 C326 1.396(9) ?
C322 H322 0.9500 ?
C322 C323 1.403(10) ?
C323 H323 0.9500 ?
C323 C324 1.377(12) ?
C324 H324 0.9500 ?
C324 C325 1.361(12) ?
C325 H325 0.9500 ?
C325 C326 1.384(9) ?
C326 H326 0.9500 ?
Mn2 Br1 2.5230(9) ?
Mn2 Br2 2.4842(9) ?
Mn2 Br3 2.5009(10) ?
Mn2 Br4 2.5158(10) ?
N1 C11 1.141(7) ?
C11 C12 1.461(8) ?
C12 H12A 0.9800 ?
C12 H12B 0.9800 ?
C12 H12C 0.9800 ?
N2 C21 1.138(8) ?
C21 C22 1.454(9) ?
C22 H22A 0.9800 ?
C22 H22B 0.9800 ?
C22 H22C 0.9800 ?
